data_7717940
loop_
_publ_author_name
'Liu, Cai-Ming'
'Hao, Xiang'
'Zhang, Yi-Quan'

_publ_section_title
;
 Homochiral Dy2 zero-field single-molecule magnets derived from axial
 chiral ligands (R)/(S)-octahydro-1,1'-bi-2-naphthyl phosphate
;
_journal_name_full 'Dalton Transactions'
_journal_paper_doi 10.1039/D4DT03408B
_journal_year 2025
_chemical_formula_moiety 'C65 H60 Dy2 F2 N8 O14 P2, 2(C H4 O), 2(C2 H3 N), C H2 Cl2, 2(H2 O)'
_chemical_formula_sum 'C72 H80 Cl2 Dy2 F2 N10 O18 P2'
_chemical_formula_weight 1869.30
_space_group_crystal_system monoclinic
_space_group_IT_number 4
_space_group_name_Hall 'P 2yb'
_space_group_name_H-M_alt 'P 1 21 1'
_atom_sites_solution_hydrogens mixed
_atom_sites_solution_primary iterative
_audit_block_doi 10.5517/ccdc.csd.cc2kwjtt
_audit_creation_date 2024-10-16
_audit_creation_method
;
Olex2 1.3
(compiled 2020.11.12 svn.r5f609507 for OlexSys, GUI svn.r6408)
;
_audit_update_record
;
2024-10-17 deposited with the CCDC.	2025-01-28 downloaded from the CCDC.
;
_cell_angle_alpha 90
_cell_angle_beta 108.5200(10)
_cell_angle_gamma 90
_cell_formula_units_Z 2
_cell_length_a 10.25120(10)
_cell_length_b 26.5780(2)
_cell_length_c 14.38300(10)
_cell_measurement_reflns_used 37113
_cell_measurement_temperature 170.00(10)
_cell_measurement_theta_max 75.3100
_cell_measurement_theta_min 3.1760
_cell_volume 3715.80(6)
_computing_cell_refinement 'CrysAlisPro 1.171.43.114a (Rigaku OD, 2024)'
_computing_data_collection 'CrysAlisPro 1.171.43.114a (Rigaku OD, 2024)'
_computing_data_reduction 'CrysAlisPro 1.171.43.114a (Rigaku OD, 2024)'
_computing_molecular_graphics 'Olex2 1.3 (Dolomanov et al., 2009)'
_computing_publication_material 'Olex2 1.3 (Dolomanov et al., 2009)'
_computing_structure_refinement 'SHELXL 2018/3 (Sheldrick, 2015)'
_computing_structure_solution 'olex2.solve 1.3 (Bourhis et al., 2015)'
_diffrn_ambient_environment N~2~
_diffrn_ambient_temperature 170.00(10)
_diffrn_detector 'Hybrid Pixel Array Detector'
_diffrn_detector_area_resol_mean 10.0000
_diffrn_detector_type HyPix
_diffrn_measured_fraction_theta_full 1.000
_diffrn_measured_fraction_theta_max 0.976
_diffrn_measurement_details
;
List of Runs (angles in degrees, time in seconds):

  # Type    Start    End  Width  t~exp~   \w     \q     \k     \f   Frames
#--------------------------------------------------------------------------
  1  \w    -18.00  28.00   0.50    0.05    --  -46.47  19.00-180.00   92
  2  \w    -20.00   7.00   0.50    0.05    --  -46.47  19.00 -90.00   54
  3  \w    -20.00  18.00   0.50    0.05    --  -46.47  19.00 -30.00   76
  4  \w    -68.00 -43.00   0.50    0.15    -- -103.72  61.00 150.00   50
  5  \w    -21.00  18.00   0.50    0.05    --  -46.47  19.00 150.00   78
  6  \w     46.00  95.00   0.50    0.15    --  103.72 -95.00  90.00   98
  7  \w     36.00 111.00   0.50    0.15    --  103.72-125.00  90.00  150
  8  \w     40.00  81.00   0.50    0.15    --  103.72-155.00  88.00   82
  9  \w     86.00 131.00   0.50    0.15    --  103.72-155.00  88.00   90
 10  \w     74.00 106.00   0.50    0.05    --   46.47-155.00  88.00   64
 11  \w     68.00  93.00   0.50    0.15    --  103.72-125.00 -60.00   50
 12  \w     43.00  69.00   0.50    0.05    --   46.47-121.00-114.00   52
 13  \w     70.00  97.00   0.50    0.15    --  103.72-121.00-114.00   54
 14  \w     80.00 108.00   0.50    0.15    --  103.72 -77.00 -90.00   56
 15  \w     33.00  75.00   0.50    0.15    --  103.72 -61.00-150.00   84
 16  \w     32.00  76.00   0.50    0.15    --  103.72 -77.00 -90.00   88
 17  \w     36.00  61.00   0.50    0.15    --  103.72 -61.00-120.00   50
 18  \w     36.00  75.00   0.50    0.15    --  103.72 -61.00 -90.00   78
 19  \w     34.00  75.00   0.50    0.15    --  103.72 -61.00 -60.00   82
 20  \w     38.00  75.00   0.50    0.15    --  103.72 -61.00 120.00   74
 21  \w   -118.00 -24.00   0.50    0.05    --  -46.47 -77.00-150.00  188
 22  \w   -114.00 -25.00   0.50    0.05    --  -46.47 -77.00-180.00  178
 23  \w   -167.00-141.00   0.50    0.15    -- -103.72 -30.00 120.00   52
 24  \w   -128.00 -98.00   0.50    0.15    -- -103.72 -30.00 120.00   60
 25  \w   -154.00-108.00   0.50    0.15    -- -103.72 -45.00 150.00   92
 26  \w    -99.00 -53.00   0.50    0.05    --  -46.47-155.00  88.00   92
 27  \w   -131.00-106.00   0.50    0.15    -- -103.72-155.00  88.00   50
 28  \w   -117.00 -88.00   0.50    0.15    -- -103.72-121.00-114.00   58
 29  \w   -142.00 -85.00   0.50    0.15    -- -103.72 -95.00-150.00  114
 30  \w   -106.00 -34.00   0.50    0.15    -- -103.72 121.00 -31.00  144
 31  \w   -122.00 -88.00   0.50    0.15    -- -103.72 138.00 100.14   68
 32  \w   -104.00 -31.00   0.50    0.15    -- -103.72 155.00 125.00  146
 33  \w   -122.00 -31.00   0.50    0.15    -- -103.72 141.00 162.89  182
 34  \w   -124.00 -93.00   0.50    0.15    -- -103.72 141.00 136.25   62
 35  \w    -95.00 -70.00   0.50    0.05    --  -46.47 155.00 125.00   50
 36  \w    -91.00 -46.00   0.50    0.15    -- -103.72 125.00  60.00   90
 37  \w   -110.00 -84.00   0.50    0.15    -- -103.72 125.00   0.00   52
 38  \w    -81.00 -34.00   0.50    0.15    -- -103.72 125.00   0.00   94
 39  \w    -58.00 -32.00   0.50    0.15    -- -103.72 138.00-107.49   52
 40  \w   -122.00 -91.00   0.50    0.15    -- -103.72 138.00-107.49   62
 41  \w    -90.00 -14.00   0.50    0.05    --  -46.47 121.00 -31.00  152
 42  \w     87.00 175.00   0.50    0.15    --  103.72  61.00-120.00  176
 43  \w    100.00 175.00   0.50    0.15    --  103.72  61.00 -60.00  150
 44  \w    121.00 155.00   0.50    0.15    --  103.72 121.00 -31.00   68
 45  \w     91.00 175.00   0.50    0.15    --  103.72  45.00  60.00  168
 46  \w     78.00 118.00   0.50    0.05    --   46.47 155.00 125.00   80
 47  \w     72.00 111.00   0.50    0.15    --  103.72 155.00 125.00   78
;
_diffrn_measurement_device 'four-circle diffractometer'
_diffrn_measurement_device_type 'XtaLAB Synergy R, HyPix'
_diffrn_measurement_method '\w scans'
_diffrn_orient_matrix_type 'CrysAlisPro convention (1999,Acta A55,543-557)'
_diffrn_orient_matrix_UB_11 0.1285992000
_diffrn_orient_matrix_UB_12 0.0168708000
_diffrn_orient_matrix_UB_13 -0.0252552000
_diffrn_orient_matrix_UB_21 0.0487164000
_diffrn_orient_matrix_UB_22 -0.0550786000
_diffrn_orient_matrix_UB_23 0.0053562000
_diffrn_orient_matrix_UB_31 -0.0790758000
_diffrn_orient_matrix_UB_32 -0.0065442000
_diffrn_orient_matrix_UB_33 -0.1098763000
_diffrn_radiation_monochromator mirror
_diffrn_radiation_probe x-ray
_diffrn_radiation_type 'Cu K\a'
_diffrn_radiation_wavelength 1.54184
_diffrn_reflns_av_R_equivalents 0.0370
_diffrn_reflns_av_unetI/netI 0.0325
_diffrn_reflns_Laue_measured_fraction_full 1.000
_diffrn_reflns_Laue_measured_fraction_max 0.976
_diffrn_reflns_limit_h_max 12
_diffrn_reflns_limit_h_min -12
_diffrn_reflns_limit_k_max 33
_diffrn_reflns_limit_k_min -33
_diffrn_reflns_limit_l_max 16
_diffrn_reflns_limit_l_min -18
_diffrn_reflns_number 53129
_diffrn_reflns_point_group_measured_fraction_full 0.998
_diffrn_reflns_point_group_measured_fraction_max 0.956
_diffrn_reflns_theta_full 67.684
_diffrn_reflns_theta_max 76.503
_diffrn_reflns_theta_min 3.326
_diffrn_source 'Rotating-anode X-ray tube'
_diffrn_source_type 'PhotonJet R (Cu) X-ray Source'
_exptl_absorpt_coefficient_mu 12.399
_exptl_absorpt_correction_T_max 1.00000
_exptl_absorpt_correction_T_min 0.87174
_exptl_absorpt_correction_type multi-scan
_exptl_absorpt_process_details
;
CrysAlisPro 1.171.43.114a (Rigaku Oxford Diffraction, 2024)
Empirical absorption correction using spherical harmonics,
implemented in SCALE3 ABSPACK scaling algorithm.
;
_exptl_crystal_colour yellow
_exptl_crystal_colour_primary yellow
_exptl_crystal_density_diffrn 1.671
_exptl_crystal_description block
_exptl_crystal_F_000 1880
_exptl_crystal_preparation 'Magnetic properties'
_refine_diff_density_max 1.183
_refine_diff_density_min -0.871
_refine_diff_density_rms 0.096
_refine_ls_abs_structure_details
;
 Flack x determined using 6350 quotients [(I+)-(I-)]/[(I+)+(I-)]
 (Parsons, Flack and Wagner, Acta Cryst. B69 (2013) 249-259).
;
_refine_ls_abs_structure_Flack -0.0023(19)
_refine_ls_extinction_method none
_refine_ls_goodness_of_fit_ref 1.087
_refine_ls_hydrogen_treatment constr
_refine_ls_matrix_type full
_refine_ls_number_parameters 977
_refine_ls_number_reflns 14920
_refine_ls_number_restraints 33
_refine_ls_restrained_S_all 1.096
_refine_ls_R_factor_all 0.0407
_refine_ls_R_factor_gt 0.0385
_refine_ls_shift/su_max 0.001
_refine_ls_shift/su_mean 0.000
_refine_ls_structure_factor_coef Fsqd
_refine_ls_weighting_details 'w=1/[\s^2^(Fo^2^)+(0.0564P)^2^+7.7012P] where P=(Fo^2^+2Fc^2^)/3'
_refine_ls_weighting_scheme calc
_refine_ls_wR_factor_gt 0.1039
_refine_ls_wR_factor_ref 0.1076
_reflns_Friedel_coverage 0.916
_reflns_Friedel_fraction_full 0.997
_reflns_Friedel_fraction_max 0.934
_reflns_number_gt 14338
_reflns_number_total 14920
_reflns_threshold_expression 'I > 2\s(I)'
_cod_data_source_file d4dt03408b2.cif
_cod_data_source_block 2s
_cod_database_code 7717940
_shelx_shelxl_version_number 2018/3
_chemical_oxdiff_formula CHONPDy
_shelx_space_group_comment
;
The symmetry employed for this shelxl refinement is uniquely defined
by the following loop, which should always be used as a source of
symmetry information in preference to the above space-group names.
They are only intended as comments.
;
_reflns_odcompleteness_completeness 99.99
_reflns_odcompleteness_iscentric 1
_reflns_odcompleteness_theta 66.97
_olex2_refinement_description
;
1. Fixed Uiso
 At 1.2 times of:
  All C(H) groups, All C(H,H) groups
 At 1.5 times of:
  All C(H,H,H) groups, All O(H) groups, All O(H,H) groups
2. Restrained distances
 O14-C66
 1.42 with sigma of 0.01
 C67-O15
 1.42 with sigma of 0.01
 C31-C30
 1.52 with sigma of 0.01
 C30-C29
 1.52 with sigma of 0.01
 C32-C31
 1.52 with sigma of 0.01
 O13-H13
 0.87 with sigma of 0.01
 C65-H13
 1.880684 with sigma of 0.02
 Dy1-H13
 2.879925 with sigma of 0.02
3. Uiso/Uaniso restraints and constraints
Uanis(C72) \\sim Ueq, Uanis(C30) \\sim Ueq, Uanis(O2W) \\sim Ueq, Uanis(O3W)
\\sim Ueq: with sigma of 0.01 and sigma for terminal atoms of 0.02
4.a Riding coordinates:
 O1W(H1WA,H1WB), O13(H13), O14(H14A), O15(H15A), C71(H71A,H71B,H71C), O2W(H2WA,
 H2WB), O3W(H3WA,H3WB)
4.b Secondary CH2 refined with riding coordinates:
 C29(H29A,H29B), C30(H30A,H30B), C31(H31A,H31B), C32(H32A,H32B), C37(H37A,
 H37B), C38(H38A,H38B), C39(H39A,H39B), C40(H40A,H40B), C49(H49A,H49B),
 C50(H50A,H50B), C51(H51A,H51B), C52(H52A,H52B), C57(H57A,H57B), C58(H58A,H58B),
  C59(H59A,H59B), C60(H60A,H60B), C72(H72A,H72B)
4.c Aromatic/amide H refined with riding coordinates:
 C2(H2), C3(H3), C5(H5), C7(H7), C10(H10), C11(H11), C12(H12), C14(H14),
 C15(H15), C17(H17), C19(H19), C22(H22), C23(H23), C24(H24), C26(H26), C27(H27),
  C42(H42), C43(H43), C46(H46), C47(H47), C62(H62), C63(H63)
4.d Idealised Me refined as rotating group:
 C65(H65A,H65B,H65C), C66(H66A,H66B,H66C), C67(H67A,H67B,H67C), C69(H69A,H69B,
 H69C)
;
_olex2_submission_special_instructions 'No special instructions were received'
_oxdiff_exptl_absorpt_empirical_details
;
Empirical correction (ABSPACK) includes:
- Absorption correction using spherical harmonics
- Frame scaling
;
_oxdiff_exptl_absorpt_empirical_full_max 1.353
_oxdiff_exptl_absorpt_empirical_full_min 0.829

loop_
_space_group_symop_operation_xyz
'x, y, z'
'-x, y+1/2, -z'

loop_
_atom_site_label
_atom_site_type_symbol
_atom_site_fract_x
_atom_site_fract_y
_atom_site_fract_z
_atom_site_U_iso_or_equiv
_atom_site_adp_type
_atom_site_occupancy
_atom_site_site_symmetry_order
_atom_site_calc_flag
_atom_site_refinement_flags_posn
_atom_site_refinement_flags_adp
_atom_site_refinement_flags_occupancy
_atom_site_disorder_assembly
_atom_site_disorder_group
C1 C -0.0752(8) 0.5322(3) 0.5416(6) 0.0289(15) Uani 1 1 d . . . . .
C2 C -0.1804(9) 0.5346(3) 0.4514(6) 0.0340(17) Uani 1 1 d . . . . .
H2 H -0.162367 0.523415 0.393933 0.041 Uiso 1 1 calc R U . . .
C3 C -0.3099(9) 0.5527(3) 0.4438(6) 0.0351(17) Uani 1 1 d . . . . .
H3 H -0.380621 0.553724 0.382235 0.042 Uiso 1 1 calc R U . . .
C4 C -0.3337(8) 0.5693(3) 0.5274(6) 0.0311(16) Uani 1 1 d . . . . .
C5 C -0.2367(8) 0.5689(3) 0.6172(6) 0.0313(16) Uani 1 1 d . . . . .
H5 H -0.257672 0.580821 0.673084 0.038 Uiso 1 1 calc R U . . .
C6 C -0.1042(7) 0.5505(3) 0.6260(6) 0.0255(14) Uani 1 1 d . . . . .
C7 C -0.0061(8) 0.5502(3) 0.7226(6) 0.0292(15) Uani 1 1 d . . . . .
H7 H -0.038999 0.559447 0.774955 0.035 Uiso 1 1 calc R U . . .
C8 C 0.3115(7) 0.5168(3) 0.8685(5) 0.0273(14) Uani 1 1 d . . . . .
C9 C 0.4002(8) 0.5156(3) 0.9723(5) 0.0292(14) Uani 1 1 d . . . . .
C10 C 0.3622(9) 0.5337(3) 1.0502(6) 0.0327(17) Uani 1 1 d . . . . .
H10 H 0.274948 0.549476 1.036414 0.039 Uiso 1 1 calc R U . . .
C11 C 0.5646(10) 0.5089(3) 1.1575(6) 0.041(2) Uani 1 1 d . . . . .
H11 H 0.625637 0.505536 1.222511 0.050 Uiso 1 1 calc R U . . .
C12 C 0.6056(9) 0.4917(3) 1.0808(6) 0.0370(18) Uani 1 1 d . . . . .
H12 H 0.694746 0.477437 1.094720 0.044 Uiso 1 1 calc R U . . .
C13 C 0.9249(8) 0.4529(3) 0.9326(6) 0.0300(16) Uani 1 1 d . . . . .
C14 C 1.0320(9) 0.4501(3) 1.0239(6) 0.0385(18) Uani 1 1 d . . . . .
H14 H 1.014093 0.460917 1.081628 0.046 Uiso 1 1 calc R U . . .
C15 C 1.1606(9) 0.4323(3) 1.0311(7) 0.0399(19) Uani 1 1 d . . . . .
H15 H 1.230349 0.430229 1.092977 0.048 Uiso 1 1 calc R U . . .
C16 C 1.1868(9) 0.4173(3) 0.9467(7) 0.0382(18) Uani 1 1 d . . . . .
C17 C 1.0886(8) 0.4195(3) 0.8567(7) 0.0349(17) Uani 1 1 d . . . . .
H17 H 1.110248 0.409494 0.799920 0.042 Uiso 1 1 calc R U . . .
C18 C 0.9560(7) 0.4365(3) 0.8482(6) 0.0274(15) Uani 1 1 d . . . . .
C19 C 0.8574(8) 0.4379(3) 0.7506(6) 0.0282(15) Uani 1 1 d . . . . .
H19 H 0.891026 0.430649 0.697664 0.034 Uiso 1 1 calc R U . . .
C20 C 0.5395(7) 0.4683(3) 0.6068(5) 0.0235(13) Uani 1 1 d . . . . .
C21 C 0.4510(7) 0.4713(3) 0.5025(5) 0.0254(13) Uani 1 1 d . . . . .
C22 C 0.4942(9) 0.4544(3) 0.4254(6) 0.0316(16) Uani 1 1 d . . . . .
H22 H 0.582509 0.439376 0.440011 0.038 Uiso 1 1 calc R U . . .
C23 C 0.2941(10) 0.4806(3) 0.3163(6) 0.040(2) Uani 1 1 d . . . . .
H23 H 0.237073 0.486058 0.250678 0.048 Uiso 1 1 calc R U . . .
C24 C 0.2469(10) 0.4958(3) 0.3920(6) 0.0383(18) Uani 1 1 d . . . . .
H24 H 0.156925 0.509486 0.377247 0.046 Uiso 1 1 calc R U . . .
C25 C 0.5879(9) 0.6575(3) 0.9400(6) 0.0315(16) Uani 1 1 d . . . . .
C26 C 0.6344(10) 0.6409(3) 1.0363(6) 0.0399(19) Uani 1 1 d . . . . .
H26 H 0.594246 0.612635 1.057103 0.048 Uiso 1 1 calc R U . . .
C27 C 0.7424(11) 0.6674(4) 1.1015(6) 0.044(2) Uani 1 1 d . . . . .
H27 H 0.775677 0.657048 1.168087 0.053 Uiso 1 1 calc R U . . .
C28 C 0.8029(10) 0.7087(3) 1.0718(7) 0.044(2) Uani 1 1 d . . . . .
C29 C 0.9232(12) 0.7338(4) 1.1465(8) 0.062(3) Uani 1 1 d D . . . .
H29A H 0.896519 0.741206 1.205474 0.074 Uiso 1 1 calc R U . . .
H29B H 1.000381 0.709587 1.166059 0.074 Uiso 1 1 calc R U . . .
C30 C 0.974(2) 0.7812(6) 1.1150(10) 0.114(6) Uani 1 1 d D U . . .
H30A H 0.924057 0.809952 1.131674 0.137 Uiso 1 1 calc R U . . .
H30B H 1.072720 0.785224 1.152534 0.137 Uiso 1 1 calc R U . . .
C31 C 0.9574(15) 0.7833(7) 1.0096(9) 0.105(6) Uani 1 1 d D . . . .
H31A H 1.032657 0.763321 0.998574 0.125 Uiso 1 1 calc R U . . .
H31B H 0.971287 0.818684 0.993149 0.125 Uiso 1 1 calc R U . . .
C32 C 0.8254(12) 0.7656(4) 0.9383(9) 0.067(3) Uani 1 1 d D . . . .
H32A H 0.844144 0.753474 0.878740 0.081 Uiso 1 1 calc R U . . .
H32B H 0.762471 0.794767 0.918916 0.081 Uiso 1 1 calc R U . . .
C33 C 0.7526(9) 0.7247(3) 0.9739(7) 0.0391(19) Uani 1 1 d . . . . .
C34 C 0.6390(9) 0.7001(3) 0.9082(6) 0.0315(16) Uani 1 1 d . . . . .
C35 C 0.5753(8) 0.7170(3) 0.8038(6) 0.0300(15) Uani 1 1 d . . . . .
C36 C 0.5182(8) 0.7653(3) 0.7777(5) 0.0291(15) Uani 1 1 d . . . . .
C37 C 0.4967(11) 0.8007(3) 0.8533(6) 0.044(2) Uani 1 1 d . . . . .
H37A H 0.573209 0.796508 0.915433 0.053 Uiso 1 1 calc R U . . .
H37B H 0.410245 0.791613 0.866009 0.053 Uiso 1 1 calc R U . . .
C38 C 0.4894(11) 0.8552(3) 0.8223(7) 0.047(2) Uani 1 1 d . . . . .
H38A H 0.466070 0.876454 0.871228 0.057 Uiso 1 1 calc R U . . .
H38B H 0.579988 0.866101 0.818617 0.057 Uiso 1 1 calc R U . . .
C39 C 0.3819(10) 0.8612(3) 0.7238(7) 0.045(2) Uani 1 1 d . . . . .
H39A H 0.372914 0.897253 0.705498 0.053 Uiso 1 1 calc R U . . .
H39B H 0.291979 0.849489 0.727515 0.053 Uiso 1 1 calc R U . . .
C40 C 0.4189(9) 0.8317(3) 0.6467(6) 0.0383(18) Uani 1 1 d . . . . .
H40A H 0.490497 0.850300 0.628105 0.046 Uiso 1 1 calc R U . . .
H40B H 0.336717 0.829248 0.587700 0.046 Uiso 1 1 calc R U . . .
C41 C 0.4714(8) 0.7789(3) 0.6784(6) 0.0309(15) Uani 1 1 d . . . . .
C42 C 0.4725(9) 0.7437(3) 0.6068(6) 0.0351(17) Uani 1 1 d . . . . .
H42 H 0.440757 0.753182 0.539704 0.042 Uiso 1 1 calc R U . . .
C43 C 0.5190(8) 0.6951(3) 0.6318(6) 0.0333(16) Uani 1 1 d . . . . .
H43 H 0.515625 0.670968 0.582402 0.040 Uiso 1 1 calc R U . . .
C44 C 0.5699(8) 0.6826(3) 0.7288(6) 0.0292(15) Uani 1 1 d . . . . .
C45 C 0.4468(8) 0.3189(3) 0.6074(5) 0.0260(14) Uani 1 1 d . . . . .
C46 C 0.5882(8) 0.3213(3) 0.6316(5) 0.0297(15) Uani 1 1 d . . . . .
H46 H 0.632962 0.352177 0.627537 0.036 Uiso 1 1 calc R U . . .
C47 C 0.6633(8) 0.2774(3) 0.6620(5) 0.0310(15) Uani 1 1 d . . . . .
H47 H 0.760493 0.278083 0.676893 0.037 Uiso 1 1 calc R U . . .
C48 C 0.5989(8) 0.2322(3) 0.6711(6) 0.0304(15) Uani 1 1 d . . . . .
C49 C 0.6901(9) 0.1879(3) 0.7151(7) 0.042(2) Uani 1 1 d . . . . .
H49A H 0.743850 0.196110 0.783693 0.051 Uiso 1 1 calc R U . . .
H49B H 0.756012 0.182766 0.678412 0.051 Uiso 1 1 calc R U . . .
C50 C 0.6124(10) 0.1392(3) 0.7140(8) 0.045(2) Uani 1 1 d . . . . .
H50A H 0.672433 0.114953 0.760528 0.054 Uiso 1 1 calc R U . . .
H50B H 0.585527 0.124203 0.647618 0.054 Uiso 1 1 calc R U . . .
C51 C 0.4848(10) 0.1495(3) 0.7430(7) 0.043(2) Uani 1 1 d . . . . .
H51A H 0.510987 0.166401 0.807639 0.051 Uiso 1 1 calc R U . . .
H51B H 0.438632 0.117409 0.748161 0.051 Uiso 1 1 calc R U . . .
C52 C 0.3867(9) 0.1831(3) 0.6655(7) 0.0369(18) Uani 1 1 d . . . . .
H52A H 0.349386 0.163797 0.603921 0.044 Uiso 1 1 calc R U . . .
H52B H 0.308436 0.192784 0.688132 0.044 Uiso 1 1 calc R U . . .
C53 C 0.4553(8) 0.2301(3) 0.6451(5) 0.0273(14) Uani 1 1 d . . . . .
C54 C 0.3768(8) 0.2744(3) 0.6094(5) 0.0270(14) Uani 1 1 d . . . . .
C55 C 0.2253(8) 0.2761(3) 0.5835(6) 0.0294(15) Uani 1 1 d . . . . .
C56 C 0.1341(8) 0.2479(3) 0.5056(6) 0.0318(16) Uani 1 1 d . . . . .
C57 C 0.1917(9) 0.2168(4) 0.4385(7) 0.043(2) Uani 1 1 d . . . . .
H57A H 0.264498 0.236564 0.423615 0.052 Uiso 1 1 calc R U . . .
H57B H 0.234956 0.186122 0.474003 0.052 Uiso 1 1 calc R U . . .
C58 C 0.0854(10) 0.2015(4) 0.3429(7) 0.050(2) Uani 1 1 d . . . . .
H58A H 0.058303 0.231107 0.299361 0.060 Uiso 1 1 calc R U . . .
H58B H 0.125315 0.176049 0.309488 0.060 Uiso 1 1 calc R U . . .
C59 C -0.0399(11) 0.1798(5) 0.3623(9) 0.059(3) Uani 1 1 d . . . . .
H59A H -0.012226 0.151067 0.408204 0.070 Uiso 1 1 calc R U . . .
H59B H -0.105695 0.167316 0.300210 0.070 Uiso 1 1 calc R U . . .
C60 C -0.1086(9) 0.2201(4) 0.4063(8) 0.049(2) Uani 1 1 d . . . . .
H60A H -0.159193 0.243576 0.353785 0.059 Uiso 1 1 calc R U . . .
H60B H -0.176417 0.203844 0.432611 0.059 Uiso 1 1 calc R U . . .
C61 C -0.0073(8) 0.2496(3) 0.4873(6) 0.0355(17) Uani 1 1 d . . . . .
C62 C -0.0602(8) 0.2810(3) 0.5457(7) 0.0371(18) Uani 1 1 d . . . . .
H62 H -0.156430 0.281335 0.535441 0.044 Uiso 1 1 calc R U . . .
C63 C 0.0255(8) 0.3115(3) 0.6181(6) 0.0343(16) Uani 1 1 d . . . . .
H63 H -0.011530 0.333419 0.655498 0.041 Uiso 1 1 calc R U . . .
C64 C 0.1658(8) 0.3094(3) 0.6345(6) 0.0285(15) Uani 1 1 d . . . . .
C65 C 0.7383(11) 0.3709(5) 1.0162(9) 0.062(3) Uani 1 1 d D . . . .
H65A H 0.806882 0.397086 1.044479 0.094 Uiso 1 1 calc R U . . .
H65B H 0.780195 0.344321 0.987963 0.094 Uiso 1 1 calc R U . . .
H65C H 0.705662 0.356671 1.067641 0.094 Uiso 1 1 calc R U . . .
C66 C -0.0432(16) 0.6347(6) 0.3578(11) 0.091(5) Uani 1 1 d D . . . .
H66A H -0.065436 0.628282 0.418165 0.136 Uiso 1 1 calc R U . . .
H66B H -0.118442 0.622568 0.301354 0.136 Uiso 1 1 calc R U . . .
H66C H -0.030789 0.670917 0.351011 0.136 Uiso 1 1 calc R U . . .
Dy1 Dy 0.58722(4) 0.46547(2) 0.83761(3) 0.02466(11) Uani 1 1 d D . . . .
Dy2 Dy 0.26071(4) 0.51711(2) 0.63813(3) 0.02470(11) Uani 1 1 d . . . . .
F1 F -0.4642(5) 0.5857(2) 0.5201(4) 0.0437(12) Uani 1 1 d . . . . .
F2 F 1.3156(5) 0.4009(2) 0.9543(4) 0.0502(13) Uani 1 1 d . . . . .
N1 N 0.1243(7) 0.5386(2) 0.7458(4) 0.0281(13) Uani 1 1 d . . . . .
N2 N 0.1932(7) 0.5409(3) 0.8480(5) 0.0296(13) Uani 1 1 d . . . . .
N3 N 0.5246(7) 0.4943(2) 0.9877(5) 0.0285(13) Uani 1 1 d . . . . .
N4 N 0.4413(8) 0.5303(3) 1.1432(5) 0.0384(16) Uani 1 1 d . . . . .
N5 N 0.7270(7) 0.4481(2) 0.7286(4) 0.0262(12) Uani 1 1 d . . . . .
N6 N 0.6601(7) 0.4478(2) 0.6265(5) 0.0277(13) Uani 1 1 d . . . . .
N7 N 0.3271(7) 0.4916(2) 0.4865(5) 0.0284(13) Uani 1 1 d . . . . .
N8 N 0.4160(8) 0.4586(3) 0.3312(5) 0.0414(17) Uani 1 1 d . . . . .
O1 O 0.0455(5) 0.5134(2) 0.5457(4) 0.0341(12) Uani 1 1 d . . . . .
O1W O 0.2285(7) 0.5920(2) 0.5396(5) 0.0425(14) Uani 1 1 d . . . . .
H1WA H 0.302957 0.598212 0.524890 0.064 Uiso 1 1 d R U . . .
H1WB H 0.166417 0.586282 0.483680 0.064 Uiso 1 1 d R U . . .
O2 O 0.3578(5) 0.49401(19) 0.8057(4) 0.0259(10) Uani 1 1 d . . . . .
O3 O 0.8042(5) 0.4704(2) 0.9285(4) 0.0333(11) Uani 1 1 d . . . . .
O4 O 0.4879(5) 0.48854(19) 0.6704(3) 0.0265(10) Uani 1 1 d . . . . .
O5 O 0.3898(6) 0.58694(19) 0.7158(4) 0.0313(11) Uani 1 1 d . . . . .
O6 O 0.6127(6) 0.5532(2) 0.8396(4) 0.0314(12) Uani 1 1 d . . . . .
O7 O 0.4827(6) 0.6300(2) 0.8732(4) 0.0311(11) Uani 1 1 d . . . . .
O8 O 0.6182(6) 0.63334(19) 0.7558(4) 0.0296(11) Uani 1 1 d . . . . .
O9 O 0.2304(5) 0.42893(19) 0.6322(4) 0.0284(11) Uani 1 1 d . . . . .
O10 O 0.4517(6) 0.39709(19) 0.7602(4) 0.0305(11) Uani 1 1 d . . . . .
O11 O 0.3700(6) 0.36368(19) 0.5844(4) 0.0292(11) Uani 1 1 d . . . . .
O12 O 0.2519(6) 0.3405(2) 0.7068(4) 0.0307(11) Uani 1 1 d . . . . .
O13 O 0.6273(7) 0.3920(2) 0.9427(5) 0.0430(14) Uani 1 1 d D . . . .
H13 H 0.557828 0.373572 0.933714 0.064 Uiso 1 1 d DR U . . .
O14 O 0.0782(12) 0.6095(5) 0.3619(8) 0.102(4) Uani 1 1 d D . . . .
H14A H 0.073732 0.599771 0.305645 0.153 Uiso 1 1 d R U . . .
P1 P 0.5227(2) 0.59663(7) 0.79389(14) 0.0275(4) Uani 1 1 d . . . . .
P2 P 0.3284(2) 0.38708(7) 0.67384(14) 0.0265(4) Uani 1 1 d . . . . .
C67 C 0.5040(19) 0.2711(5) 0.8862(10) 0.088(5) Uani 1 1 d D . . . .
H67A H 0.545794 0.251430 0.945951 0.131 Uiso 1 1 calc R U . . .
H67B H 0.574875 0.280153 0.856740 0.131 Uiso 1 1 calc R U . . .
H67C H 0.432649 0.250925 0.839514 0.131 Uiso 1 1 calc R U . . .
O15 O 0.4455(9) 0.3146(3) 0.9094(6) 0.066(2) Uani 1 1 d D . . . .
H15A H 0.388146 0.326052 0.858658 0.098 Uiso 1 1 d R U . . .
C68 C -0.0085(14) 0.5825(6) 0.0893(13) 0.078(4) Uani 1 1 d . . . . .
C69 C -0.0692(13) 0.5848(5) -0.0148(10) 0.070(3) Uani 1 1 d . . . . .
H69A H -0.154562 0.565207 -0.034669 0.105 Uiso 1 1 calc R U . . .
H69B H -0.004976 0.570849 -0.046099 0.105 Uiso 1 1 calc R U . . .
H69C H -0.089474 0.619898 -0.035160 0.105 Uiso 1 1 calc R U . . .
N9 N 0.0395(16) 0.5806(7) 0.1708(11) 0.112(5) Uani 1 1 d . . . . .
C70 C -0.0639(16) 0.4297(6) 0.3308(13) 0.094(5) Uani 1 1 d . . . . .
C71 C -0.041(2) 0.4080(7) 0.4301(12) 0.115(7) Uani 1 1 d . . . . .
H71A H 0.056765 0.409362 0.468717 0.172 Uiso 1 1 d R U . . .
H71B H -0.093735 0.429112 0.460947 0.172 Uiso 1 1 d R U . . .
H71C H -0.073235 0.373172 0.426807 0.172 Uiso 1 1 d R U . . .
N10 N -0.0903(13) 0.4493(6) 0.2606(10) 0.095(4) Uani 1 1 d . . . . .
C72 C 0.160(3) 0.6551(11) 0.8995(19) 0.146(9) Uani 1 1 d . U . . .
H72A H 0.059588 0.650303 0.879768 0.176 Uiso 1 1 calc R U . . .
H72B H 0.203538 0.628852 0.869998 0.176 Uiso 1 1 calc R U . . .
Cl1 Cl 0.215(2) 0.7237(10) 0.8776(14) 0.413(13) Uani 1 1 d . . . . .
Cl2 Cl 0.2333(15) 0.6610(6) 1.0188(13) 0.312(9) Uani 1 1 d . . . . .
O2W O -0.196(2) 0.8486(8) 0.663(2) 0.209(9) Uani 1 1 d . U . . .
H2WA H -0.265122 0.861277 0.677554 0.314 Uiso 1 1 d R U . . .
H2WB H -0.214832 0.847157 0.599954 0.314 Uiso 1 1 d R U . . .
O3W O 0.005(3) 0.8234(7) 0.7725(16) 0.194(8) Uani 1 1 d . U . . .
H3WA H 0.024228 0.824856 0.835858 0.292 Uiso 1 1 d R U . . .
H3WB H 0.074538 0.810746 0.758258 0.292 Uiso 1 1 d R U . . .

loop_
_atom_site_aniso_label
_atom_site_aniso_U_11
_atom_site_aniso_U_22
_atom_site_aniso_U_33
_atom_site_aniso_U_23
_atom_site_aniso_U_13
_atom_site_aniso_U_12
C1 0.030(4) 0.025(4) 0.034(4) -0.001(3) 0.013(3) -0.002(3)
C2 0.036(4) 0.034(4) 0.033(4) -0.001(3) 0.012(3) 0.002(3)
C3 0.041(4) 0.028(4) 0.034(4) 0.005(3) 0.008(3) 0.000(3)
C4 0.025(3) 0.025(4) 0.044(4) 0.002(3) 0.013(3) 0.003(3)
C5 0.032(4) 0.025(4) 0.040(4) -0.002(3) 0.016(3) 0.000(3)
C6 0.021(3) 0.021(3) 0.036(4) -0.002(3) 0.012(3) 0.002(3)
C7 0.034(4) 0.026(4) 0.032(4) 0.004(3) 0.016(3) 0.000(3)
C8 0.035(4) 0.025(3) 0.027(3) -0.007(3) 0.017(3) -0.005(3)
C9 0.036(4) 0.023(3) 0.028(3) 0.002(3) 0.010(3) -0.002(3)
C10 0.040(4) 0.035(4) 0.029(4) -0.003(3) 0.021(3) 0.004(3)
C11 0.056(5) 0.040(5) 0.026(4) 0.002(3) 0.010(3) 0.004(4)
C12 0.041(4) 0.035(4) 0.033(4) 0.000(3) 0.009(3) 0.009(4)
C13 0.029(4) 0.027(4) 0.032(4) 0.000(3) 0.007(3) 0.000(3)
C14 0.037(4) 0.038(4) 0.036(4) -0.002(3) 0.006(3) 0.003(3)
C15 0.033(4) 0.037(4) 0.045(5) 0.004(4) 0.005(4) 0.001(3)
C16 0.031(4) 0.036(4) 0.048(5) 0.006(4) 0.014(4) 0.003(3)
C17 0.035(4) 0.030(4) 0.042(4) 0.000(3) 0.015(3) 0.000(3)
C18 0.023(3) 0.025(4) 0.034(4) 0.002(3) 0.009(3) 0.000(3)
C19 0.027(4) 0.022(3) 0.037(4) -0.003(3) 0.012(3) 0.002(3)
C20 0.031(3) 0.018(3) 0.025(3) 0.001(3) 0.013(3) 0.003(3)
C21 0.032(3) 0.019(3) 0.028(3) 0.001(3) 0.014(3) 0.000(3)
C22 0.043(4) 0.025(4) 0.031(4) -0.003(3) 0.018(3) 0.001(3)
C23 0.049(5) 0.047(5) 0.027(4) 0.000(3) 0.014(3) 0.009(4)
C24 0.044(5) 0.036(4) 0.030(4) 0.002(3) 0.005(3) 0.008(4)
C25 0.040(4) 0.022(3) 0.033(4) -0.006(3) 0.013(3) -0.002(3)
C26 0.056(5) 0.033(4) 0.034(4) -0.003(3) 0.019(4) 0.001(4)
C27 0.058(6) 0.043(5) 0.030(4) -0.001(4) 0.011(4) 0.004(4)
C28 0.044(5) 0.035(4) 0.042(5) -0.011(4) 0.001(4) 0.002(4)
C29 0.064(7) 0.046(6) 0.053(6) -0.009(5) -0.014(5) 0.002(5)
C30 0.118(11) 0.090(9) 0.100(10) 0.011(8) -0.015(8) -0.042(8)
C31 0.087(11) 0.126(15) 0.081(10) 0.000(9) -0.001(8) -0.068(11)
C32 0.064(7) 0.047(6) 0.068(7) 0.016(5) -0.011(6) -0.023(5)
C33 0.041(5) 0.028(4) 0.043(5) -0.007(3) 0.005(4) -0.003(3)
C34 0.039(4) 0.023(4) 0.031(4) -0.002(3) 0.010(3) 0.000(3)
C35 0.035(4) 0.025(4) 0.030(4) -0.002(3) 0.009(3) -0.008(3)
C36 0.033(4) 0.022(3) 0.031(4) -0.005(3) 0.008(3) -0.006(3)
C37 0.069(6) 0.028(4) 0.031(4) -0.007(3) 0.011(4) 0.005(4)
C38 0.060(6) 0.028(4) 0.050(5) -0.008(4) 0.010(4) 0.002(4)
C39 0.053(5) 0.032(4) 0.050(5) 0.008(4) 0.019(4) 0.006(4)
C40 0.047(5) 0.031(4) 0.035(4) 0.007(3) 0.010(4) -0.003(4)
C41 0.033(4) 0.026(4) 0.033(4) 0.001(3) 0.009(3) -0.006(3)
C42 0.046(5) 0.033(4) 0.029(4) 0.002(3) 0.015(3) -0.002(3)
C43 0.038(4) 0.030(4) 0.038(4) -0.002(3) 0.022(3) -0.004(3)
C44 0.033(4) 0.023(3) 0.036(4) 0.000(3) 0.018(3) -0.002(3)
C45 0.031(4) 0.023(3) 0.026(3) -0.002(3) 0.012(3) 0.002(3)
C46 0.039(4) 0.027(4) 0.027(3) -0.007(3) 0.015(3) -0.005(3)
C47 0.028(4) 0.038(4) 0.030(4) -0.006(3) 0.012(3) -0.006(3)
C48 0.029(4) 0.031(4) 0.030(4) 0.001(3) 0.008(3) 0.002(3)
C49 0.032(4) 0.037(5) 0.054(5) 0.005(4) 0.008(4) 0.006(3)
C50 0.043(5) 0.031(4) 0.059(6) 0.004(4) 0.014(4) 0.005(4)
C51 0.044(5) 0.030(4) 0.052(5) 0.007(4) 0.011(4) 0.000(4)
C52 0.036(4) 0.025(4) 0.049(5) 0.000(3) 0.013(4) -0.003(3)
C53 0.030(4) 0.024(3) 0.031(4) -0.002(3) 0.014(3) 0.000(3)
C54 0.031(4) 0.023(3) 0.028(3) -0.004(3) 0.009(3) -0.002(3)
C55 0.033(4) 0.019(3) 0.038(4) 0.001(3) 0.014(3) -0.003(3)
C56 0.031(4) 0.025(4) 0.040(4) -0.001(3) 0.011(3) 0.002(3)
C57 0.037(4) 0.043(5) 0.047(5) -0.018(4) 0.010(4) 0.000(4)
C58 0.043(5) 0.057(6) 0.049(5) -0.023(4) 0.012(4) -0.002(4)
C59 0.049(6) 0.061(7) 0.062(6) -0.026(5) 0.013(5) -0.013(5)
C60 0.029(4) 0.048(5) 0.066(6) -0.017(5) 0.010(4) -0.004(4)
C61 0.031(4) 0.032(4) 0.043(4) -0.003(3) 0.010(3) 0.001(3)
C62 0.028(4) 0.036(4) 0.053(5) 0.003(4) 0.021(4) 0.002(3)
C63 0.036(4) 0.028(4) 0.044(4) 0.001(3) 0.020(3) 0.004(3)
C64 0.034(4) 0.022(3) 0.033(4) -0.001(3) 0.015(3) -0.003(3)
C65 0.048(6) 0.060(7) 0.074(7) 0.028(6) 0.012(5) 0.005(5)
C66 0.109(12) 0.089(11) 0.078(9) 0.021(8) 0.034(9) 0.027(9)
Dy1 0.0284(2) 0.0217(2) 0.0249(2) -0.00165(17) 0.00994(16) 0.00238(18)
Dy2 0.0286(2) 0.0221(2) 0.0250(2) -0.00190(17) 0.01078(16) 0.00327(18)
F1 0.033(2) 0.043(3) 0.055(3) -0.002(2) 0.013(2) 0.012(2)
F2 0.027(2) 0.065(4) 0.058(3) 0.003(3) 0.011(2) 0.014(2)
N1 0.037(3) 0.023(3) 0.028(3) -0.001(2) 0.014(3) 0.001(3)
N2 0.030(3) 0.030(3) 0.031(3) -0.003(3) 0.012(3) 0.006(3)
N3 0.032(3) 0.027(3) 0.027(3) 0.001(2) 0.010(3) 0.001(3)
N4 0.053(4) 0.038(4) 0.026(3) -0.005(3) 0.015(3) 0.000(3)
N5 0.033(3) 0.021(3) 0.024(3) -0.002(2) 0.009(2) -0.001(2)
N6 0.030(3) 0.023(3) 0.031(3) -0.002(2) 0.010(3) -0.002(2)
N7 0.031(3) 0.026(3) 0.029(3) -0.002(2) 0.010(3) -0.004(3)
N8 0.054(4) 0.047(4) 0.028(3) -0.004(3) 0.020(3) 0.005(4)
O1 0.023(2) 0.048(3) 0.032(2) -0.010(3) 0.010(2) 0.007(3)
O1W 0.051(4) 0.032(3) 0.039(3) 0.005(2) 0.008(3) 0.003(3)
O2 0.031(3) 0.024(2) 0.024(2) -0.0013(19) 0.011(2) 0.003(2)
O3 0.026(2) 0.041(3) 0.031(3) -0.007(2) 0.006(2) 0.002(2)
O4 0.030(3) 0.028(3) 0.022(2) -0.0005(19) 0.010(2) 0.009(2)
O5 0.034(3) 0.021(2) 0.036(3) -0.002(2) 0.007(2) 0.001(2)
O6 0.035(3) 0.022(3) 0.034(3) -0.004(2) 0.005(2) -0.001(2)
O7 0.037(3) 0.024(3) 0.036(3) -0.008(2) 0.017(2) -0.007(2)
O8 0.033(3) 0.022(2) 0.040(3) -0.002(2) 0.019(2) 0.001(2)
O9 0.027(3) 0.019(2) 0.037(3) -0.003(2) 0.007(2) -0.001(2)
O10 0.036(3) 0.019(2) 0.035(3) -0.002(2) 0.009(2) 0.001(2)
O11 0.039(3) 0.018(2) 0.033(3) 0.0010(19) 0.014(2) 0.000(2)
O12 0.039(3) 0.024(3) 0.033(3) -0.004(2) 0.016(2) -0.006(2)
O13 0.044(3) 0.032(3) 0.044(3) 0.009(3) 0.001(3) 0.001(3)
O14 0.105(8) 0.119(10) 0.073(6) 0.006(6) 0.015(6) 0.027(7)
P1 0.0334(10) 0.0194(8) 0.0318(9) -0.0028(7) 0.0135(8) -0.0013(7)
P2 0.0325(9) 0.0194(8) 0.0290(9) -0.0013(7) 0.0116(7) -0.0005(7)
C67 0.147(15) 0.055(7) 0.056(7) -0.014(6) 0.026(8) 0.007(8)
O15 0.081(6) 0.055(5) 0.058(5) 0.011(4) 0.019(4) 0.003(4)
C68 0.055(7) 0.082(9) 0.094(11) -0.025(8) 0.017(7) 0.008(6)
C69 0.057(7) 0.067(8) 0.082(8) -0.035(7) 0.015(6) -0.011(6)
N9 0.091(10) 0.149(15) 0.080(9) -0.033(9) 0.003(8) 0.033(9)
C70 0.079(9) 0.078(9) 0.092(11) 0.026(8) -0.020(8) -0.035(8)
C71 0.144(16) 0.086(11) 0.073(9) 0.001(8) -0.024(10) -0.014(11)
N10 0.074(8) 0.119(12) 0.078(8) 0.019(8) 0.005(6) -0.019(7)
C72 0.146(13) 0.150(14) 0.134(13) -0.021(11) 0.032(11) 0.032(11)
Cl1 0.41(3) 0.48(3) 0.28(2) -0.05(2) 0.015(19) -0.10(2)
Cl2 0.236(13) 0.240(13) 0.39(2) -0.097(14) -0.001(13) 0.003(10)
O2W 0.166(15) 0.162(15) 0.33(2) -0.066(16) 0.125(16) 0.007(12)
O3W 0.30(2) 0.117(12) 0.198(16) -0.027(11) 0.123(16) -0.075(13)

loop_
_atom_type_symbol
_atom_type_description
_atom_type_scat_dispersion_real
_atom_type_scat_dispersion_imag
_atom_type_scat_source
C C 0.0181 0.0091 'International Tables Vol C Tables 4.2.6.8 and 6.1.1.4'
H H 0.0000 0.0000 'International Tables Vol C Tables 4.2.6.8 and 6.1.1.4'
N N 0.0311 0.0180 'International Tables Vol C Tables 4.2.6.8 and 6.1.1.4'
O O 0.0492 0.0322 'International Tables Vol C Tables 4.2.6.8 and 6.1.1.4'
F F 0.0727 0.0534 'International Tables Vol C Tables 4.2.6.8 and 6.1.1.4'
P P 0.2955 0.4335 'International Tables Vol C Tables 4.2.6.8 and 6.1.1.4'
Dy Dy -9.8046 9.8477 'International Tables Vol C Tables 4.2.6.8 and 6.1.1.4'
Cl Cl 0.3639 0.7018 'International Tables Vol C Tables 4.2.6.8 and 6.1.1.4'

loop_
_geom_angle_atom_site_label_1
_geom_angle_atom_site_label_2
_geom_angle_atom_site_label_3
_geom_angle
_geom_angle_site_symmetry_1
_geom_angle_site_symmetry_3
_geom_angle_publ_flag
C2 C1 C6 117.8(7) . . ?
O1 C1 C2 119.6(7) . . ?
O1 C1 C6 122.6(7) . . ?
C1 C2 H2 119.1 . . ?
C3 C2 C1 121.7(7) . . ?
C3 C2 H2 119.1 . . ?
C2 C3 H3 120.8 . . ?
C4 C3 C2 118.4(7) . . ?
C4 C3 H3 120.8 . . ?
C3 C4 F1 118.2(7) . . ?
C5 C4 C3 123.5(7) . . ?
C5 C4 F1 118.3(7) . . ?
C4 C5 H5 120.6 . . ?
C4 C5 C6 118.8(7) . . ?
C6 C5 H5 120.6 . . ?
C1 C6 C7 123.5(7) . . ?
C5 C6 C1 119.8(7) . . ?
C5 C6 C7 116.6(7) . . ?
C6 C7 H7 116.8 . . ?
N1 C7 C6 126.4(7) . . ?
N1 C7 H7 116.8 . . ?
N2 C8 C9 117.6(6) . . ?
O2 C8 C9 116.6(7) . . ?
O2 C8 N2 125.8(6) . . ?
C10 C9 C8 124.6(7) . . ?
N3 C9 C8 114.9(6) . . ?
N3 C9 C10 120.5(7) . . ?
C9 C10 H10 118.2 . . ?
N4 C10 C9 123.6(8) . . ?
N4 C10 H10 118.2 . . ?
C12 C11 H11 119.0 . . ?
N4 C11 H11 119.0 . . ?
N4 C11 C12 122.1(8) . . ?
C11 C12 H12 118.8 . . ?
N3 C12 C11 122.4(8) . . ?
N3 C12 H12 118.8 . . ?
C18 C13 C14 117.3(7) . . ?
O3 C13 C14 120.2(7) . . ?
O3 C13 C18 122.6(7) . . ?
C13 C14 H14 119.1 . . ?
C15 C14 C13 121.9(8) . . ?
C15 C14 H14 119.1 . . ?
C14 C15 H15 120.6 . . ?
C14 C15 C16 118.9(8) . . ?
C16 C15 H15 120.6 . . ?
C17 C16 C15 122.0(8) . . ?
F2 C16 C15 118.4(8) . . ?
F2 C16 C17 119.6(8) . . ?
C16 C17 H17 120.0 . . ?
C16 C17 C18 120.0(8) . . ?
C18 C17 H17 120.0 . . ?
C13 C18 C19 123.0(7) . . ?
C17 C18 C13 120.0(7) . . ?
C17 C18 C19 116.9(7) . . ?
C18 C19 H19 117.0 . . ?
N5 C19 C18 126.1(7) . . ?
N5 C19 H19 117.0 . . ?
N6 C20 C21 118.4(6) . . ?
N6 C20 O4 126.1(6) . . ?
O4 C20 C21 115.5(6) . . ?
C22 C21 C20 122.6(7) . . ?
N7 C21 C20 116.0(6) . . ?
N7 C21 C22 121.3(7) . . ?
C21 C22 H22 118.7 . . ?
N8 C22 C21 122.5(8) . . ?
N8 C22 H22 118.7 . . ?
C24 C23 H23 118.5 . . ?
N8 C23 H23 118.5 . . ?
N8 C23 C24 123.0(8) . . ?
C23 C24 H24 119.6 . . ?
N7 C24 C23 120.8(8) . . ?
N7 C24 H24 119.6 . . ?
C26 C25 O7 117.8(7) . . ?
C34 C25 C26 123.0(8) . . ?
C34 C25 O7 119.3(7) . . ?
C25 C26 H26 121.3 . . ?
C25 C26 C27 117.4(8) . . ?
C27 C26 H26 121.3 . . ?
C26 C27 H27 119.1 . . ?
C28 C27 C26 121.9(8) . . ?
C28 C27 H27 119.1 . . ?
C27 C28 C29 118.3(9) . . ?
C27 C28 C33 119.3(8) . . ?
C33 C28 C29 122.4(9) . . ?
C28 C29 H29A 108.2 . . ?
C28 C29 H29B 108.2 . . ?
H29A C29 H29B 107.3 . . ?
C30 C29 C28 116.4(10) . . ?
C30 C29 H29A 108.2 . . ?
C30 C29 H29B 108.2 . . ?
C29 C30 H30A 108.7 . . ?
C29 C30 H30B 108.7 . . ?
H30A C30 H30B 107.6 . . ?
C31 C30 C29 114.1(13) . . ?
C31 C30 H30A 108.7 . . ?
C31 C30 H30B 108.7 . . ?
C30 C31 H31A 107.7 . . ?
C30 C31 H31B 107.7 . . ?
C30 C31 C32 118.6(13) . . ?
H31A C31 H31B 107.1 . . ?
C32 C31 H31A 107.7 . . ?
C32 C31 H31B 107.7 . . ?
C31 C32 H32A 108.3 . . ?
C31 C32 H32B 108.3 . . ?
C31 C32 C33 115.9(10) . . ?
H32A C32 H32B 107.4 . . ?
C33 C32 H32A 108.3 . . ?
C33 C32 H32B 108.3 . . ?
C28 C33 C32 119.9(8) . . ?
C28 C33 C34 119.7(8) . . ?
C34 C33 C32 120.3(8) . . ?
C25 C34 C33 118.5(8) . . ?
C25 C34 C35 119.0(7) . . ?
C33 C34 C35 122.5(7) . . ?
C36 C35 C34 123.3(7) . . ?
C44 C35 C34 118.2(7) . . ?
C44 C35 C36 118.5(7) . . ?
C35 C36 C37 121.3(7) . . ?
C41 C36 C35 119.0(7) . . ?
C41 C36 C37 119.5(7) . . ?
C36 C37 H37A 109.0 . . ?
C36 C37 H37B 109.0 . . ?
C36 C37 C38 113.0(8) . . ?
H37A C37 H37B 107.8 . . ?
C38 C37 H37A 109.0 . . ?
C38 C37 H37B 109.0 . . ?
C37 C38 H38A 109.8 . . ?
C37 C38 H38B 109.8 . . ?
H38A C38 H38B 108.2 . . ?
C39 C38 C37 109.5(8) . . ?
C39 C38 H38A 109.8 . . ?
C39 C38 H38B 109.8 . . ?
C38 C39 H39A 109.4 . . ?
C38 C39 H39B 109.4 . . ?
C38 C39 C40 111.0(8) . . ?
H39A C39 H39B 108.0 . . ?
C40 C39 H39A 109.4 . . ?
C40 C39 H39B 109.4 . . ?
C39 C40 H40A 108.7 . . ?
C39 C40 H40B 108.7 . . ?
C39 C40 C41 114.1(7) . . ?
H40A C40 H40B 107.6 . . ?
C41 C40 H40A 108.7 . . ?
C41 C40 H40B 108.7 . . ?
C36 C41 C40 121.2(7) . . ?
C42 C41 C36 119.9(7) . . ?
C42 C41 C40 118.9(7) . . ?
C41 C42 H42 119.4 . . ?
C43 C42 C41 121.2(7) . . ?
C43 C42 H42 119.4 . . ?
C42 C43 H43 120.6 . . ?
C44 C43 C42 118.7(7) . . ?
C44 C43 H43 120.6 . . ?
C35 C44 O8 118.0(7) . . ?
C43 C44 C35 122.4(7) . . ?
C43 C44 O8 119.6(7) . . ?
C46 C45 C54 122.9(7) . . ?
C46 C45 O11 118.9(7) . . ?
C54 C45 O11 118.1(6) . . ?
C45 C46 H46 120.9 . . ?
C45 C46 C47 118.1(7) . . ?
C47 C46 H46 120.9 . . ?
C46 C47 H47 119.3 . . ?
C46 C47 C48 121.4(7) . . ?
C48 C47 H47 119.3 . . ?
C47 C48 C49 117.4(7) . . ?
C47 C48 C53 119.9(7) . . ?
C53 C48 C49 122.6(7) . . ?
C48 C49 H49A 108.7 . . ?
C48 C49 H49B 108.7 . . ?
C48 C49 C50 114.1(7) . . ?
H49A C49 H49B 107.6 . . ?
C50 C49 H49A 108.7 . . ?
C50 C49 H49B 108.7 . . ?
C49 C50 H50A 109.7 . . ?
C49 C50 H50B 109.7 . . ?
C49 C50 C51 109.8(8) . . ?
H50A C50 H50B 108.2 . . ?
C51 C50 H50A 109.7 . . ?
C51 C50 H50B 109.7 . . ?
C50 C51 H51A 109.8 . . ?
C50 C51 H51B 109.8 . . ?
C50 C51 C52 109.3(8) . . ?
H51A C51 H51B 108.3 . . ?
C52 C51 H51A 109.8 . . ?
C52 C51 H51B 109.8 . . ?
C51 C52 H52A 109.0 . . ?
C51 C52 H52B 109.0 . . ?
H52A C52 H52B 107.8 . . ?
C53 C52 C51 112.7(7) . . ?
C53 C52 H52A 109.0 . . ?
C53 C52 H52B 109.0 . . ?
C48 C53 C52 119.9(7) . . ?
C48 C53 C54 119.2(7) . . ?
C54 C53 C52 120.6(7) . . ?
C45 C54 C53 118.3(7) . . ?
C45 C54 C55 118.4(6) . . ?
C53 C54 C55 123.0(7) . . ?
C56 C55 C54 123.8(7) . . ?
C64 C55 C54 118.9(7) . . ?
C64 C55 C56 117.2(7) . . ?
C55 C56 C57 119.6(7) . . ?
C61 C56 C55 121.1(7) . . ?
C61 C56 C57 119.2(7) . . ?
C56 C57 H57A 108.7 . . ?
C56 C57 H57B 108.7 . . ?
H57A C57 H57B 107.6 . . ?
C58 C57 C56 114.2(8) . . ?
C58 C57 H57A 108.7 . . ?
C58 C57 H57B 108.7 . . ?
C57 C58 H58A 109.6 . . ?
C57 C58 H58B 109.6 . . ?
H58A C58 H58B 108.2 . . ?
C59 C58 C57 110.1(9) . . ?
C59 C58 H58A 109.6 . . ?
C59 C58 H58B 109.6 . . ?
C58 C59 H59A 109.7 . . ?
C58 C59 H59B 109.7 . . ?
C58 C59 C60 109.9(9) . . ?
H59A C59 H59B 108.2 . . ?
C60 C59 H59A 109.7 . . ?
C60 C59 H59B 109.7 . . ?
C59 C60 H60A 109.0 . . ?
C59 C60 H60B 109.0 . . ?
H60A C60 H60B 107.8 . . ?
C61 C60 C59 112.9(8) . . ?
C61 C60 H60A 109.0 . . ?
C61 C60 H60B 109.0 . . ?
C56 C61 C60 123.3(8) . . ?
C56 C61 C62 118.8(8) . . ?
C62 C61 C60 117.9(8) . . ?
C61 C62 H62 119.3 . . ?
C63 C62 C61 121.4(7) . . ?
C63 C62 H62 119.3 . . ?
C62 C63 H63 120.7 . . ?
C64 C63 C62 118.7(7) . . ?
C64 C63 H63 120.7 . . ?
C63 C64 C55 122.5(7) . . ?
C63 C64 O12 118.6(7) . . ?
O12 C64 C55 118.9(7) . . ?
H65A C65 H65B 109.5 . . ?
H65A C65 H65C 109.5 . . ?
H65B C65 H65C 109.5 . . ?
O13 C65 H65A 109.5 . . ?
O13 C65 H65B 109.5 . . ?
O13 C65 H65C 109.5 . . ?
H66A C66 H66B 109.5 . . ?
H66A C66 H66C 109.5 . . ?
H66B C66 H66C 109.5 . . ?
O14 C66 H66A 109.5 . . ?
O14 C66 H66B 109.5 . . ?
O14 C66 H66C 109.5 . . ?
N3 Dy1 Dy2 97.40(14) . . ?
N5 Dy1 Dy2 97.68(14) . . ?
N5 Dy1 N3 160.0(2) . . ?
O2 Dy1 Dy2 34.84(12) . . ?
O2 Dy1 N3 64.43(18) . . ?
O2 Dy1 N5 132.33(18) . . ?
O2 Dy1 O4 69.01(16) . . ?
O2 Dy1 O13 109.8(2) . . ?
O3 Dy1 Dy2 152.45(16) . . ?
O3 Dy1 N3 87.6(2) . . ?
O3 Dy1 N5 73.0(2) . . ?
O3 Dy1 O2 148.22(19) . . ?
O3 Dy1 O4 127.91(19) . . ?
O3 Dy1 O6 81.1(2) . . ?
O3 Dy1 O10 131.6(2) . . ?
O3 Dy1 O13 74.8(2) . . ?
O4 Dy1 Dy2 34.16(12) . . ?
O4 Dy1 N3 129.46(19) . . ?
O4 Dy1 N5 63.66(19) . . ?
O4 Dy1 O13 140.6(2) . . ?
O6 Dy1 Dy2 74.07(14) . . ?
O6 Dy1 N3 75.5(2) . . ?
O6 Dy1 N5 96.2(2) . . ?
O6 Dy1 O2 77.56(19) . . ?
O6 Dy1 O4 76.47(18) . . ?
O6 Dy1 O13 142.9(2) . . ?
O10 Dy1 Dy2 71.51(13) . . ?
O10 Dy1 N3 111.3(2) . . ?
O10 Dy1 N5 85.95(19) . . ?
O10 Dy1 O2 75.79(18) . . ?
O10 Dy1 O4 73.76(19) . . ?
O10 Dy1 O6 145.49(19) . . ?
O10 Dy1 O13 68.2(2) . . ?
O13 Dy1 Dy2 132.69(15) . . ?
O13 Dy1 N3 75.7(2) . . ?
O13 Dy1 N5 103.1(2) . . ?
N1 Dy2 Dy1 98.34(15) . . ?
N1 Dy2 N7 161.9(2) . . ?
N7 Dy2 Dy1 97.71(15) . . ?
O1 Dy2 Dy1 153.60(17) . . ?
O1 Dy2 N1 74.2(2) . . ?
O1 Dy2 N7 87.72(19) . . ?
O1 Dy2 O1W 75.9(2) . . ?
O1 Dy2 O2 128.42(19) . . ?
O1 Dy2 O4 148.24(19) . . ?
O1 Dy2 O5 129.3(2) . . ?
O1 Dy2 O9 80.7(2) . . ?
O1W Dy2 Dy1 130.53(16) . . ?
O1W Dy2 N1 100.4(2) . . ?
O1W Dy2 N7 75.1(2) . . ?
O2 Dy2 Dy1 34.77(12) . . ?
O2 Dy2 N1 63.92(19) . . ?
O2 Dy2 N7 130.75(19) . . ?
O2 Dy2 O1W 138.25(19) . . ?
O4 Dy2 Dy1 34.55(12) . . ?
O4 Dy2 N1 132.51(19) . . ?
O4 Dy2 N7 64.55(18) . . ?
O4 Dy2 O1W 109.0(2) . . ?
O4 Dy2 O2 69.33(16) . . ?
O4 Dy2 O9 78.30(19) . . ?
O5 Dy2 Dy1 72.87(13) . . ?
O5 Dy2 N1 82.2(2) . . ?
O5 Dy2 N7 110.6(2) . . ?
O5 Dy2 O1W 65.0(2) . . ?
O5 Dy2 O2 74.36(18) . . ?
O5 Dy2 O4 77.75(19) . . ?
O5 Dy2 O9 148.19(18) . . ?
O9 Dy2 Dy1 75.51(13) . . ?
O9 Dy2 N1 99.1(2) . . ?
O9 Dy2 N7 77.0(2) . . ?
O9 Dy2 O1W 143.9(2) . . ?
O9 Dy2 O2 77.79(18) . . ?
C7 N1 Dy2 129.3(5) . . ?
C7 N1 N2 112.7(6) . . ?
N2 N1 Dy2 117.9(4) . . ?
C8 N2 N1 109.3(6) . . ?
C9 N3 Dy1 117.7(5) . . ?
C12 N3 C9 116.1(7) . . ?
C12 N3 Dy1 126.1(5) . . ?
C10 N4 C11 115.3(7) . . ?
C19 N5 Dy1 129.8(5) . . ?
C19 N5 N6 112.0(6) . . ?
N6 N5 Dy1 118.1(4) . . ?
C20 N6 N5 109.9(6) . . ?
C21 N7 C24 116.8(7) . . ?
C21 N7 Dy2 117.1(5) . . ?
C24 N7 Dy2 126.1(5) . . ?
C23 N8 C22 115.4(7) . . ?
C1 O1 Dy2 139.6(5) . . ?
Dy2 O1W H1WA 109.4 . . ?
Dy2 O1W H1WB 108.9 . . ?
H1WA O1W H1WB 104.5 . . ?
C8 O2 Dy1 125.0(4) . . ?
C8 O2 Dy2 117.2(5) . . ?
Dy1 O2 Dy2 110.38(19) . . ?
C13 O3 Dy1 140.5(5) . . ?
C20 O4 Dy1 117.6(4) . . ?
C20 O4 Dy2 126.1(4) . . ?
Dy2 O4 Dy1 111.3(2) . . ?
P1 O5 Dy2 137.7(3) . . ?
P1 O6 Dy1 135.4(3) . . ?
C25 O7 P1 117.6(5) . . ?
C44 O8 P1 117.5(5) . . ?
P2 O9 Dy2 131.4(3) . . ?
P2 O10 Dy1 138.9(3) . . ?
C45 O11 P2 114.3(4) . . ?
C64 O12 P2 119.0(5) . . ?
C65 O13 Dy1 136.8(6) . . ?
C65 O13 H13 109.2 . . ?
Dy1 O13 H13 114.0 . . ?
C66 O14 H14A 109.4 . . ?
O5 P1 O6 119.2(3) . . ?
O5 P1 O7 104.7(3) . . ?
O5 P1 O8 111.2(3) . . ?
O6 P1 O7 112.2(3) . . ?
O6 P1 O8 105.3(3) . . ?
O8 P1 O7 103.3(3) . . ?
O9 P2 O11 106.5(3) . . ?
O9 P2 O12 111.2(3) . . ?
O10 P2 O9 119.2(3) . . ?
O10 P2 O11 111.5(3) . . ?
O10 P2 O12 104.8(3) . . ?
O11 P2 O12 102.5(3) . . ?
H67A C67 H67B 109.5 . . ?
H67A C67 H67C 109.5 . . ?
H67B C67 H67C 109.5 . . ?
O15 C67 H67A 109.5 . . ?
O15 C67 H67B 109.5 . . ?
O15 C67 H67C 109.5 . . ?
C67 O15 H15A 109.3 . . ?
N9 C68 C69 179.6(18) . . ?
C68 C69 H69A 109.5 . . ?
C68 C69 H69B 109.5 . . ?
C68 C69 H69C 109.5 . . ?
H69A C69 H69B 109.5 . . ?
H69A C69 H69C 109.5 . . ?
H69B C69 H69C 109.5 . . ?
N10 C70 C71 172(2) . . ?
C70 C71 H71A 110.7 . . ?
C70 C71 H71B 105.6 . . ?
C70 C71 H71C 111.8 . . ?
H71A C71 H71B 109.7 . . ?
H71A C71 H71C 109.5 . . ?
H71B C71 H71C 109.5 . . ?
H72A C72 H72B 110.7 . . ?
Cl1 C72 H72A 113.4 . . ?
Cl1 C72 H72B 113.4 . . ?
Cl2 C72 H72A 113.4 . . ?
Cl2 C72 H72B 113.4 . . ?
Cl2 C72 Cl1 91.2(15) . . ?
H2WA O2W H2WB 109.5 . . ?
H3WA O3W H3WB 109.5 . . ?

loop_
_geom_bond_atom_site_label_1
_geom_bond_atom_site_label_2
_geom_bond_distance
_geom_bond_site_symmetry_2
_geom_bond_publ_flag
C1 C2 1.400(11) . ?
C1 C6 1.424(10) . ?
C1 O1 1.319(9) . ?
C2 H2 0.9500 . ?
C2 C3 1.384(12) . ?
C3 H3 0.9500 . ?
C3 C4 1.373(12) . ?
C4 C5 1.356(11) . ?
C4 F1 1.380(9) . ?
C5 H5 0.9500 . ?
C5 C6 1.411(10) . ?
C6 C7 1.434(11) . ?
C7 H7 0.9500 . ?
C7 N1 1.308(10) . ?
C8 C9 1.481(10) . ?
C8 N2 1.319(10) . ?
C8 O2 1.297(8) . ?
C9 C10 1.384(10) . ?
C9 N3 1.348(10) . ?
C10 H10 0.9500 . ?
C10 N4 1.329(11) . ?
C11 H11 0.9500 . ?
C11 C12 1.377(12) . ?
C11 N4 1.342(12) . ?
C12 H12 0.9500 . ?
C12 N3 1.335(10) . ?
C13 C14 1.421(11) . ?
C13 C18 1.417(11) . ?
C13 O3 1.306(9) . ?
C14 H14 0.9500 . ?
C14 C15 1.374(12) . ?
C15 H15 0.9500 . ?
C15 C16 1.382(13) . ?
C16 C17 1.365(13) . ?
C16 F2 1.362(10) . ?
C17 H17 0.9500 . ?
C17 C18 1.401(11) . ?
C18 C19 1.447(11) . ?
C19 H19 0.9500 . ?
C19 N5 1.301(10) . ?
C20 C21 1.489(9) . ?
C20 N6 1.297(9) . ?
C20 O4 1.309(8) . ?
C21 C22 1.393(10) . ?
C21 N7 1.330(10) . ?
C22 H22 0.9500 . ?
C22 N8 1.341(11) . ?
C23 H23 0.9500 . ?
C23 C24 1.385(12) . ?
C23 N8 1.333(12) . ?
C24 H24 0.9500 . ?
C24 N7 1.352(10) . ?
C25 C26 1.386(12) . ?
C25 C34 1.385(11) . ?
C25 O7 1.400(9) . ?
C26 H26 0.9500 . ?
C26 C27 1.393(13) . ?
C27 H27 0.9500 . ?
C27 C28 1.392(14) . ?
C28 C29 1.510(13) . ?
C28 C33 1.403(13) . ?
C29 H29A 0.9900 . ?
C29 H29B 0.9900 . ?
C29 C30 1.488(12) . ?
C30 H30A 0.9900 . ?
C30 H30B 0.9900 . ?
C30 C31 1.472(13) . ?
C31 H31A 0.9900 . ?
C31 H31B 0.9900 . ?
C31 C32 1.491(11) . ?
C32 H32A 0.9900 . ?
C32 H32B 0.9900 . ?
C32 C33 1.498(14) . ?
C33 C34 1.406(12) . ?
C34 C35 1.503(11) . ?
C35 C36 1.411(11) . ?
C35 C44 1.401(11) . ?
C36 C37 1.506(11) . ?
C36 C41 1.402(11) . ?
C37 H37A 0.9900 . ?
C37 H37B 0.9900 . ?
C37 C38 1.510(13) . ?
C38 H38A 0.9900 . ?
C38 H38B 0.9900 . ?
C38 C39 1.502(13) . ?
C39 H39A 0.9900 . ?
C39 H39B 0.9900 . ?
C39 C40 1.503(13) . ?
C40 H40A 0.9900 . ?
C40 H40B 0.9900 . ?
C40 C41 1.520(11) . ?
C41 C42 1.395(11) . ?
C42 H42 0.9500 . ?
C42 C43 1.382(12) . ?
C43 H43 0.9500 . ?
C43 C44 1.367(11) . ?
C44 O8 1.410(9) . ?
C45 C46 1.381(11) . ?
C45 C54 1.389(10) . ?
C45 O11 1.407(9) . ?
C46 H46 0.9500 . ?
C46 C47 1.392(11) . ?
C47 H47 0.9500 . ?
C47 C48 1.396(11) . ?
C48 C49 1.511(11) . ?
C48 C53 1.401(10) . ?
C49 H49A 0.9900 . ?
C49 H49B 0.9900 . ?
C49 C50 1.518(13) . ?
C50 H50A 0.9900 . ?
C50 H50B 0.9900 . ?
C50 C51 1.518(14) . ?
C51 H51A 0.9900 . ?
C51 H51B 0.9900 . ?
C51 C52 1.529(12) . ?
C52 H52A 0.9900 . ?
C52 H52B 0.9900 . ?
C52 C53 1.506(11) . ?
C53 C54 1.426(10) . ?
C54 C55 1.478(11) . ?
C55 C56 1.424(11) . ?
C55 C64 1.405(11) . ?
C56 C57 1.524(11) . ?
C56 C61 1.390(11) . ?
C57 H57A 0.9900 . ?
C57 H57B 0.9900 . ?
C57 C58 1.514(12) . ?
C58 H58A 0.9900 . ?
C58 H58B 0.9900 . ?
C58 C59 1.512(15) . ?
C59 H59A 0.9900 . ?
C59 H59B 0.9900 . ?
C59 C60 1.525(14) . ?
C60 H60A 0.9900 . ?
C60 H60B 0.9900 . ?
C60 C61 1.511(12) . ?
C61 C62 1.409(12) . ?
C62 H62 0.9500 . ?
C62 C63 1.390(12) . ?
C63 H63 0.9500 . ?
C63 C64 1.382(11) . ?
C64 O12 1.401(9) . ?
C65 H65A 0.9800 . ?
C65 H65B 0.9800 . ?
C65 H65C 0.9800 . ?
C65 O13 1.401(11) . ?
C66 H66A 0.9800 . ?
C66 H66B 0.9800 . ?
C66 H66C 0.9800 . ?
C66 O14 1.398(12) . ?
Dy1 Dy2 3.9009(6) . ?
Dy1 N3 2.557(6) . ?
Dy1 N5 2.481(6) . ?
Dy1 O2 2.373(5) . ?
Dy1 O3 2.197(5) . ?
Dy1 O4 2.374(5) . ?
Dy1 O6 2.345(5) . ?
Dy1 O10 2.343(5) . ?
Dy1 O13 2.423(6) . ?
Dy2 N1 2.460(6) . ?
Dy2 N7 2.574(6) . ?
Dy2 O1 2.187(5) . ?
Dy2 O1W 2.406(6) . ?
Dy2 O2 2.378(5) . ?
Dy2 O4 2.351(5) . ?
Dy2 O5 2.346(5) . ?
Dy2 O9 2.362(5) . ?
N1 N2 1.416(9) . ?
N5 N6 1.410(9) . ?
O1W H1WA 0.8699 . ?
O1W H1WB 0.8656 . ?
O5 P1 1.487(6) . ?
O6 P1 1.494(6) . ?
O7 P1 1.598(5) . ?
O8 P1 1.597(5) . ?
O9 P2 1.491(5) . ?
O10 P2 1.489(6) . ?
O11 P2 1.604(5) . ?
O12 P2 1.615(5) . ?
O13 H13 0.8395 . ?
O14 H14A 0.8372 . ?
C67 H67A 0.9800 . ?
C67 H67B 0.9800 . ?
C67 H67C 0.9800 . ?
C67 O15 1.392(11) . ?
O15 H15A 0.8360 . ?
C68 C69 1.43(2) . ?
C68 N9 1.12(2) . ?
C69 H69A 0.9800 . ?
C69 H69B 0.9800 . ?
C69 H69C 0.9800 . ?
C70 C71 1.49(2) . ?
C70 N10 1.092(18) . ?
C71 H71A 0.9770 . ?
C71 H71B 0.9799 . ?
C71 H71C 0.9804 . ?
C72 H72A 0.9900 . ?
C72 H72B 0.9900 . ?
C72 Cl1 1.96(4) . ?
C72 Cl2 1.65(3) . ?
O2W H2WA 0.8698 . ?
O2W H2WB 0.8700 . ?
O3W H3WA 0.8700 . ?
O3W H3WB 0.8700 . ?

loop_
_geom_torsion_atom_site_label_1
_geom_torsion_atom_site_label_2
_geom_torsion_atom_site_label_3
_geom_torsion_atom_site_label_4
_geom_torsion
_geom_torsion_site_symmetry_1
_geom_torsion_site_symmetry_2
_geom_torsion_site_symmetry_3
_geom_torsion_site_symmetry_4
_geom_torsion_publ_flag
C1 C2 C3 C4 0.8(12) . . . . ?
C1 C6 C7 N1 7.5(12) . . . . ?
C2 C1 C6 C5 1.7(11) . . . . ?
C2 C1 C6 C7 179.9(7) . . . . ?
C2 C1 O1 Dy2 156.4(6) . . . . ?
C2 C3 C4 C5 0.2(12) . . . . ?
C2 C3 C4 F1 -177.8(7) . . . . ?
C3 C4 C5 C6 -0.2(12) . . . . ?
C4 C5 C6 C1 -0.8(11) . . . . ?
C4 C5 C6 C7 -179.1(7) . . . . ?
C5 C6 C7 N1 -174.3(7) . . . . ?
C6 C1 C2 C3 -1.7(12) . . . . ?
C6 C1 O1 Dy2 -23.6(12) . . . . ?
C6 C7 N1 Dy2 3.8(11) . . . . ?
C6 C7 N1 N2 -178.7(7) . . . . ?
C7 N1 N2 C8 164.0(7) . . . . ?
C8 C9 C10 N4 177.1(8) . . . . ?
C8 C9 N3 C12 -178.7(7) . . . . ?
C8 C9 N3 Dy1 3.4(9) . . . . ?
C9 C8 N2 N1 179.2(6) . . . . ?
C9 C8 O2 Dy1 -13.1(9) . . . . ?
C9 C8 O2 Dy2 -160.2(5) . . . . ?
C9 C10 N4 C11 1.7(12) . . . . ?
C10 C9 N3 C12 0.5(11) . . . . ?
C10 C9 N3 Dy1 -177.5(6) . . . . ?
C11 C12 N3 C9 1.0(12) . . . . ?
C11 C12 N3 Dy1 178.8(7) . . . . ?
C12 C11 N4 C10 -0.1(13) . . . . ?
C13 C14 C15 C16 1.0(13) . . . . ?
C13 C18 C19 N5 -8.7(12) . . . . ?
C14 C13 C18 C17 -1.3(11) . . . . ?
C14 C13 C18 C19 -179.1(7) . . . . ?
C14 C13 O3 Dy1 -154.8(6) . . . . ?
C14 C15 C16 C17 -0.4(14) . . . . ?
C14 C15 C16 F2 178.4(8) . . . . ?
C15 C16 C17 C18 -1.1(13) . . . . ?
C16 C17 C18 C13 1.9(12) . . . . ?
C16 C17 C18 C19 179.9(7) . . . . ?
C17 C18 C19 N5 173.4(7) . . . . ?
C18 C13 C14 C15 -0.2(12) . . . . ?
C18 C13 O3 Dy1 25.9(13) . . . . ?
C18 C19 N5 Dy1 -3.0(11) . . . . ?
C18 C19 N5 N6 178.2(7) . . . . ?
C19 N5 N6 C20 -166.4(6) . . . . ?
C20 C21 C22 N8 -177.8(7) . . . . ?
C20 C21 N7 C24 178.2(7) . . . . ?
C20 C21 N7 Dy2 -3.2(8) . . . . ?
C21 C20 N6 N5 -179.3(6) . . . . ?
C21 C20 O4 Dy1 162.5(5) . . . . ?
C21 C20 O4 Dy2 9.8(9) . . . . ?
C21 C22 N8 C23 0.7(12) . . . . ?
C22 C21 N7 C24 -1.2(11) . . . . ?
C22 C21 N7 Dy2 177.4(5) . . . . ?
C23 C24 N7 C21 -1.3(12) . . . . ?
C23 C24 N7 Dy2 -179.8(6) . . . . ?
C24 C23 N8 C22 -3.3(14) . . . . ?
C25 C26 C27 C28 -0.6(14) . . . . ?
C25 C34 C35 C36 122.9(9) . . . . ?
C25 C34 C35 C44 -55.8(11) . . . . ?
C25 O7 P1 O5 -161.3(5) . . . . ?
C25 O7 P1 O6 68.0(6) . . . . ?
C25 O7 P1 O8 -44.8(6) . . . . ?
C26 C25 C34 C33 6.7(13) . . . . ?
C26 C25 C34 C35 -175.9(8) . . . . ?
C26 C25 O7 P1 -107.6(8) . . . . ?
C26 C27 C28 C29 -177.6(10) . . . . ?
C26 C27 C28 C33 1.1(14) . . . . ?
C27 C28 C29 C30 -173.0(13) . . . . ?
C27 C28 C33 C32 -173.8(10) . . . . ?
C27 C28 C33 C34 2.2(14) . . . . ?
C28 C29 C30 C31 -31(2) . . . . ?
C28 C33 C34 C25 -5.9(13) . . . . ?
C28 C33 C34 C35 176.7(8) . . . . ?
C29 C28 C33 C32 4.8(15) . . . . ?
C29 C28 C33 C34 -179.2(9) . . . . ?
C29 C30 C31 C32 43(3) . . . . ?
C30 C31 C32 C33 -30(2) . . . . ?
C31 C32 C33 C28 5.7(18) . . . . ?
C31 C32 C33 C34 -170.3(13) . . . . ?
C32 C33 C34 C25 170.1(10) . . . . ?
C32 C33 C34 C35 -7.3(14) . . . . ?
C33 C28 C29 C30 8.4(18) . . . . ?
C33 C34 C35 C36 -59.8(12) . . . . ?
C33 C34 C35 C44 121.5(9) . . . . ?
C34 C25 C26 C27 -3.4(13) . . . . ?
C34 C25 O7 P1 73.6(8) . . . . ?
C34 C35 C36 C37 -10.0(12) . . . . ?
C34 C35 C36 C41 174.8(7) . . . . ?
C34 C35 C44 C43 -177.3(7) . . . . ?
C34 C35 C44 O8 3.2(11) . . . . ?
C35 C36 C37 C38 157.2(8) . . . . ?
C35 C36 C41 C40 -175.4(7) . . . . ?
C35 C36 C41 C42 4.6(11) . . . . ?
C35 C44 O8 P1 74.9(8) . . . . ?
C36 C35 C44 C43 3.9(12) . . . . ?
C36 C35 C44 O8 -175.5(6) . . . . ?
C36 C37 C38 C39 53.8(12) . . . . ?
C36 C41 C42 C43 0.1(12) . . . . ?
C37 C36 C41 C40 9.4(12) . . . . ?
C37 C36 C41 C42 -170.7(8) . . . . ?
C37 C38 C39 C40 -62.8(11) . . . . ?
C38 C39 C40 C41 44.1(11) . . . . ?
C39 C40 C41 C36 -17.7(11) . . . . ?
C39 C40 C41 C42 162.4(8) . . . . ?
C40 C41 C42 C43 -179.9(8) . . . . ?
C41 C36 C37 C38 -27.6(12) . . . . ?
C41 C42 C43 C44 -2.8(12) . . . . ?
C42 C43 C44 C35 0.7(12) . . . . ?
C42 C43 C44 O8 -179.8(7) . . . . ?
C43 C44 O8 P1 -104.6(7) . . . . ?
C44 C35 C36 C37 168.7(8) . . . . ?
C44 C35 C36 C41 -6.5(11) . . . . ?
C44 O8 P1 O5 63.4(6) . . . . ?
C44 O8 P1 O6 -166.3(5) . . . . ?
C44 O8 P1 O7 -48.4(6) . . . . ?
C45 C46 C47 C48 -2.0(11) . . . . ?
C45 C54 C55 C56 121.6(8) . . . . ?
C45 C54 C55 C64 -55.0(10) . . . . ?
C45 O11 P2 O9 -171.2(5) . . . . ?
C45 O11 P2 O10 57.2(6) . . . . ?
C45 O11 P2 O12 -54.3(5) . . . . ?
C46 C45 C54 C53 4.9(11) . . . . ?
C46 C45 C54 C55 179.2(7) . . . . ?
C46 C45 O11 P2 -97.7(7) . . . . ?
C46 C47 C48 C49 -173.5(7) . . . . ?
C46 C47 C48 C53 2.9(11) . . . . ?
C47 C48 C49 C50 -174.9(8) . . . . ?
C47 C48 C53 C52 -173.1(7) . . . . ?
C47 C48 C53 C54 0.1(11) . . . . ?
C48 C49 C50 C51 -42.3(11) . . . . ?
C48 C53 C54 C45 -3.8(10) . . . . ?
C48 C53 C54 C55 -177.8(7) . . . . ?
C49 C48 C53 C52 3.1(12) . . . . ?
C49 C48 C53 C54 176.2(7) . . . . ?
C49 C50 C51 C52 64.6(10) . . . . ?
C50 C51 C52 C53 -52.7(10) . . . . ?
C51 C52 C53 C48 19.2(11) . . . . ?
C51 C52 C53 C54 -153.9(7) . . . . ?
C52 C53 C54 C45 169.3(7) . . . . ?
C52 C53 C54 C55 -4.8(11) . . . . ?
C53 C48 C49 C50 8.9(12) . . . . ?
C53 C54 C55 C56 -64.4(11) . . . . ?
C53 C54 C55 C64 119.1(8) . . . . ?
C54 C45 C46 C47 -2.0(11) . . . . ?
C54 C45 O11 P2 79.2(7) . . . . ?
C54 C55 C56 C57 -5.1(12) . . . . ?
C54 C55 C56 C61 177.4(8) . . . . ?
C54 C55 C64 C63 -176.7(7) . . . . ?
C54 C55 C64 O12 1.4(10) . . . . ?
C55 C56 C57 C58 -162.8(8) . . . . ?
C55 C56 C61 C60 -179.4(8) . . . . ?
C55 C56 C61 C62 1.7(12) . . . . ?
C55 C64 O12 P2 71.9(8) . . . . ?
C56 C55 C64 C63 6.5(11) . . . . ?
C56 C55 C64 O12 -175.3(6) . . . . ?
C56 C57 C58 C59 -48.0(12) . . . . ?
C56 C61 C62 C63 2.6(13) . . . . ?
C57 C56 C61 C60 3.0(13) . . . . ?
C57 C56 C61 C62 -175.9(8) . . . . ?
C57 C58 C59 C60 63.9(12) . . . . ?
C58 C59 C60 C61 -45.8(13) . . . . ?
C59 C60 C61 C56 12.9(15) . . . . ?
C59 C60 C61 C62 -168.1(9) . . . . ?
C60 C61 C62 C63 -176.4(9) . . . . ?
C61 C56 C57 C58 14.8(13) . . . . ?
C61 C62 C63 C64 -2.2(13) . . . . ?
C62 C63 C64 C55 -2.5(12) . . . . ?
C62 C63 C64 O12 179.4(7) . . . . ?
C63 C64 O12 P2 -109.9(7) . . . . ?
C64 C55 C56 C57 171.5(8) . . . . ?
C64 C55 C56 C61 -6.0(12) . . . . ?
C64 O12 P2 O9 74.5(6) . . . . ?
C64 O12 P2 O10 -155.5(5) . . . . ?
C64 O12 P2 O11 -39.0(6) . . . . ?
Dy1 N5 N6 C20 14.6(7) . . . . ?
Dy1 O6 P1 O5 -11.3(6) . . . . ?
Dy1 O6 P1 O7 111.5(5) . . . . ?
Dy1 O6 P1 O8 -136.8(4) . . . . ?
Dy1 O10 P2 O9 -21.8(7) . . . . ?
Dy1 O10 P2 O11 102.9(5) . . . . ?
Dy1 O10 P2 O12 -146.9(5) . . . . ?
Dy2 N1 N2 C8 -18.1(8) . . . . ?
Dy2 O5 P1 O6 3.1(7) . . . . ?
Dy2 O5 P1 O7 -123.3(5) . . . . ?
Dy2 O5 P1 O8 125.8(5) . . . . ?
Dy2 O9 P2 O10 24.2(6) . . . . ?
Dy2 O9 P2 O11 -102.9(4) . . . . ?
Dy2 O9 P2 O12 146.2(4) . . . . ?
F1 C4 C5 C6 177.8(7) . . . . ?
F2 C16 C17 C18 -179.8(7) . . . . ?
N2 C8 C9 C10 6.3(12) . . . . ?
N2 C8 C9 N3 -174.6(7) . . . . ?
N2 C8 O2 Dy1 166.9(6) . . . . ?
N2 C8 O2 Dy2 19.8(10) . . . . ?
N3 C9 C10 N4 -2.0(13) . . . . ?
N4 C11 C12 N3 -1.3(15) . . . . ?
N6 C20 C21 C22 -2.2(11) . . . . ?
N6 C20 C21 N7 178.5(7) . . . . ?
N6 C20 O4 Dy1 -19.6(10) . . . . ?
N6 C20 O4 Dy2 -172.3(5) . . . . ?
N7 C21 C22 N8 1.6(12) . . . . ?
N8 C23 C24 N7 3.8(15) . . . . ?
O1 C1 C2 C3 178.2(7) . . . . ?
O1 C1 C6 C5 -178.2(7) . . . . ?
O1 C1 C6 C7 -0.1(12) . . . . ?
O2 C8 C9 C10 -173.7(7) . . . . ?
O2 C8 C9 N3 5.4(10) . . . . ?
O2 C8 N2 N1 -0.7(11) . . . . ?
O3 C13 C14 C15 -179.5(8) . . . . ?
O3 C13 C18 C17 178.0(7) . . . . ?
O3 C13 C18 C19 0.2(12) . . . . ?
O4 C20 C21 C22 175.9(7) . . . . ?
O4 C20 C21 N7 -3.5(10) . . . . ?
O4 C20 N6 N5 2.9(10) . . . . ?
O7 C25 C26 C27 177.8(8) . . . . ?
O7 C25 C34 C33 -174.5(7) . . . . ?
O7 C25 C34 C35 2.9(11) . . . . ?
O11 C45 C46 C47 174.8(6) . . . . ?
O11 C45 C54 C53 -171.9(6) . . . . ?
O11 C45 C54 C55 2.4(10) . . . . ?
